data_4123811
loop_
_publ_author_name
'Winston, Matthew S.'
'Wolf, William J.'
'Toste, F. Dean'

_publ_section_title
;
 Halide-Dependent Mechanisms of Reductive Elimination from Gold(III).
;
_journal_issue 24
_journal_name_full 'Journal of the American Chemical Society'
_journal_page_first 7921
_journal_page_last 7928
_journal_paper_doi 10.1021/jacs.5b04613
_journal_volume 137
_journal_year 2015
_chemical_formula_sum 'C26 H22 Au Cl F3 P'
_chemical_formula_weight 654.82
_space_group_crystal_system triclinic
_space_group_IT_number 2
_space_group_name_Hall '-P 1'
_space_group_name_H-M_alt 'P -1'
_symmetry_space_group_name_Hall '-P 1'
_symmetry_space_group_name_H-M 'P -1'
_atom_sites_solution_hydrogens geom
_atom_sites_solution_primary iterative
_atom_sites_solution_secondary difmap
_audit_creation_method SHELXL-2014/7
_cell_angle_alpha 88.6390(10)
_cell_angle_beta 89.9450(10)
_cell_angle_gamma 75.5390(10)
_cell_formula_units_Z 4
_cell_length_a 9.7809(5)
_cell_length_b 13.4014(7)
_cell_length_c 18.6278(10)
_cell_measurement_reflns_used 9861
_cell_measurement_temperature 100(2)
_cell_measurement_theta_max 25.34
_cell_measurement_theta_min 2.32
_cell_volume 2363.6(2)
_computing_cell_refinement 'Bruker SAINT'
_computing_data_collection 'Bruker APEX2'
_computing_data_reduction 'Bruker SAINT'
_computing_molecular_graphics ORTEP-32
_computing_publication_material WinGX
_computing_structure_refinement SHELXL-2014
_computing_structure_solution SHELXT-2014
_diffrn_ambient_temperature 100(2)
_diffrn_detector_area_resol_mean 8.366
_diffrn_measured_fraction_theta_full 0.999
_diffrn_measured_fraction_theta_max 0.975
_diffrn_measurement_device_type 'Bruker APEX-I CCD'
_diffrn_measurement_method '\f and \w scans'
_diffrn_radiation_type MoK\a
_diffrn_radiation_wavelength 0.71073
_diffrn_reflns_av_R_equivalents 0.0728
_diffrn_reflns_av_unetI/netI 0.0541
_diffrn_reflns_laue_measured_fraction_full 0.999
_diffrn_reflns_laue_measured_fraction_max 0.975
_diffrn_reflns_limit_h_max 11
_diffrn_reflns_limit_h_min -11
_diffrn_reflns_limit_k_max 16
_diffrn_reflns_limit_k_min -16
_diffrn_reflns_limit_l_max 22
_diffrn_reflns_limit_l_min 0
_diffrn_reflns_number 8677
_diffrn_reflns_point_group_measured_fraction_full 0.999
_diffrn_reflns_point_group_measured_fraction_max 0.975
_diffrn_reflns_theta_full 25.000
_diffrn_reflns_theta_max 25.617
_diffrn_reflns_theta_min 1.570
_diffrn_source 'fine-focus sealed tube'
_exptl_absorpt_coefficient_mu 6.440
_exptl_absorpt_correction_T_max 0.745
_exptl_absorpt_correction_T_min 0.564
_exptl_absorpt_correction_type multi-scan
_exptl_absorpt_process_details TWINABS
_exptl_crystal_colour colourless
_exptl_crystal_density_diffrn 1.840
_exptl_crystal_description block
_exptl_crystal_F_000 1264
_exptl_crystal_size_max 0.120
_exptl_crystal_size_mid 0.080
_exptl_crystal_size_min 0.060
_refine_diff_density_max 3.567
_refine_diff_density_min -1.120
_refine_diff_density_rms 0.214
_refine_ls_extinction_method none
_refine_ls_goodness_of_fit_ref 1.070
_refine_ls_hydrogen_treatment constr
_refine_ls_matrix_type full
_refine_ls_number_parameters 580
_refine_ls_number_reflns 8677
_refine_ls_number_restraints 12
_refine_ls_restrained_S_all 1.070
_refine_ls_R_factor_all 0.0585
_refine_ls_R_factor_gt 0.0412
_refine_ls_shift/su_max 0.001
_refine_ls_shift/su_mean 0.000
_refine_ls_structure_factor_coef Fsqd
_refine_ls_weighting_details 'w=1/[\s^2^(Fo^2^)+(0.0483P)^2^+5.7411P] where P=(Fo^2^+2Fc^2^)/3'
_refine_ls_weighting_scheme calc
_refine_ls_wR_factor_gt 0.0894
_refine_ls_wR_factor_ref 0.0994
_reflns_Friedel_coverage 0.000
_reflns_number_gt 7080
_reflns_number_total 8677
_reflns_threshold_expression 'I > 2\s(I)'
_cod_data_source_file ja5b04613_si_003.cif
_cod_data_source_block shelx
_cod_depositor_comments 'Adding full bibliography for 4123809--4123811.cif.'
_cod_database_code 4123811
_shelx_shelxl_version_number 2014/7
_shelx_space_group_comment
;
The symmetry employed for this shelxl refinement is uniquely defined
by the following loop, which should always be used as a source of
symmetry information in preference to the above space-group names.
They are only intended as comments.
;
_shelx_estimated_absorpt_t_min 0.512
_shelx_estimated_absorpt_t_max 0.699

loop_
_space_group_symop_operation_xyz
'x, y, z'
'-x, -y, -z'

loop_
_atom_site_label
_atom_site_type_symbol
_atom_site_fract_x
_atom_site_fract_y
_atom_site_fract_z
_atom_site_U_iso_or_equiv
_atom_site_adp_type
_atom_site_occupancy
_atom_site_site_symmetry_order
_atom_site_calc_flag
_atom_site_refinement_flags_posn
_atom_site_refinement_flags_adp
C1 C 0.7250(10) 0.4868(7) 0.3718(5) 0.021(2) Uani 1 1 d . .
C2 C 0.7352(10) 0.3774(7) 0.5066(4) 0.0192(19) Uani 1 1 d . U
C3 C 0.8803(10) 0.3503(8) 0.5166(5) 0.022(2) Uani 1 1 d . .
H3 H 0.9411 0.3220 0.4784 0.027 Uiso 1 1 calc R U
C4 C 0.9364(10) 0.3651(8) 0.5836(5) 0.024(2) Uani 1 1 d . .
H4 H 1.0358 0.3467 0.5906 0.029 Uiso 1 1 calc R U
C5 C 0.8504(10) 0.4055(7) 0.6391(4) 0.023(2) Uani 1 1 d . .
C6 C 0.7061(11) 0.4315(7) 0.6284(5) 0.023(2) Uani 1 1 d . .
H6 H 0.6455 0.4602 0.6665 0.027 Uiso 1 1 calc R U
C7 C 0.6482(10) 0.4163(7) 0.5627(4) 0.021(2) Uani 1 1 d . .
H7 H 0.5486 0.4328 0.5566 0.025 Uiso 1 1 calc R U
C8 C 0.9137(12) 0.4201(8) 0.7122(5) 0.035(3) Uani 1 1 d . .
H8A H 0.9352 0.3546 0.7395 0.053 Uiso 1 1 calc R U
H8B H 0.8458 0.4722 0.7389 0.053 Uiso 1 1 calc R U
H8C H 1.0007 0.4427 0.7050 0.053 Uiso 1 1 calc R U
C9 C 0.5718(9) 0.1913(7) 0.5463(4) 0.0159(18) Uani 1 1 d . .
C10 C 0.6939(10) 0.1691(7) 0.5881(5) 0.024(2) Uani 1 1 d . U
H10 H 0.7834 0.1627 0.5662 0.029 Uiso 1 1 calc R U
C11 C 0.6845(10) 0.1564(7) 0.6613(5) 0.023(2) Uani 1 1 d . .
H11 H 0.7681 0.1406 0.6898 0.027 Uiso 1 1 calc R U
C12 C 0.5552(12) 0.1664(8) 0.6939(5) 0.033(3) Uani 1 1 d . .
H12 H 0.5492 0.1583 0.7445 0.039 Uiso 1 1 calc R U
C13 C 0.4358(11) 0.1881(8) 0.6525(5) 0.032(2) Uani 1 1 d . .
H13 H 0.3468 0.1937 0.6747 0.038 Uiso 1 1 calc R U
C14 C 0.4417(11) 0.2020(7) 0.5788(4) 0.023(2) Uani 1 1 d . .
H14 H 0.3575 0.2188 0.5509 0.027 Uiso 1 1 calc R U
C15 C 0.4191(9) 0.2069(7) 0.4128(4) 0.0155(19) Uani 1 1 d . .
C16 C 0.3122(9) 0.2995(7) 0.4139(4) 0.0169(18) Uani 1 1 d . .
H16 H 0.3312 0.3605 0.4318 0.020 Uiso 1 1 calc R U
C17 C 0.1798(10) 0.2999(8) 0.3886(5) 0.026(2) Uani 1 1 d . .
H17 H 0.1063 0.3615 0.3895 0.031 Uiso 1 1 calc R U
C18 C 0.1531(10) 0.2108(8) 0.3618(5) 0.029(2) Uani 1 1 d . .
H18 H 0.0609 0.2123 0.3450 0.035 Uiso 1 1 calc R U
C19 C 0.2566(10) 0.1206(8) 0.3590(4) 0.023(2) Uani 1 1 d . .
H19 H 0.2375 0.0607 0.3394 0.028 Uiso 1 1 calc R U
C20 C 0.3899(10) 0.1187(7) 0.3855(4) 0.020(2) Uani 1 1 d . .
H20 H 0.4621 0.0563 0.3849 0.024 Uiso 1 1 calc R U
C21 C 0.7206(9) 0.0972(7) 0.4203(4) 0.0178(19) Uani 1 1 d . .
C22 C 0.7456(9) 0.0045(7) 0.4592(4) 0.021(2) Uani 1 1 d . .
H22 H 0.6937 0.0000 0.5017 0.025 Uiso 1 1 calc R U
C23 C 0.8458(10) -0.0818(7) 0.4364(5) 0.023(2) Uani 1 1 d . .
H23 H 0.8633 -0.1446 0.4636 0.028 Uiso 1 1 calc R U
C24 C 0.9207(10) -0.0755(7) 0.3734(5) 0.024(2) Uani 1 1 d . .
H24 H 0.9882 -0.1346 0.3573 0.029 Uiso 1 1 calc R U
C25 C 0.8978(10) 0.0156(7) 0.3342(4) 0.024(2) Uani 1 1 d . .
H25 H 0.9495 0.0199 0.2916 0.029 Uiso 1 1 calc R U
C26 C 0.7985(10) 0.1004(7) 0.3579(4) 0.020(2) Uani 1 1 d . .
H26 H 0.7826 0.1631 0.3307 0.024 Uiso 1 1 calc R U
C27 C 0.7763(10) 0.0132(8) 0.8853(5) 0.026(2) Uani 1 1 d . .
C28 C 0.7527(10) 0.1243(7) 1.0119(4) 0.0179(19) Uani 1 1 d . .
C29 C 0.8250(10) 0.0721(7) 1.0708(4) 0.022(2) Uani 1 1 d . .
H29 H 0.9239 0.0428 1.0681 0.027 Uiso 1 1 calc R U
C30 C 0.7524(11) 0.0626(7) 1.1342(5) 0.026(2) Uani 1 1 d . .
H30 H 0.8039 0.0266 1.1741 0.031 Uiso 1 1 calc R U
C31 C 0.6103(11) 0.1031(7) 1.1410(5) 0.024(2) Uani 1 1 d . .
C32 C 0.5387(11) 0.1542(7) 1.0817(5) 0.023(2) Uani 1 1 d . .
H32 H 0.4397 0.1826 1.0849 0.028 Uiso 1 1 calc R U
C33 C 0.6063(10) 0.1656(8) 1.0174(5) 0.021(2) Uani 1 1 d . .
H33 H 0.5539 0.2010 0.9775 0.025 Uiso 1 1 calc R U
C34 C 0.5343(12) 0.0948(8) 1.2103(5) 0.032(2) Uani 1 1 d . .
H34A H 0.5687 0.0252 1.2312 0.048 Uiso 1 1 calc R U
H34B H 0.4327 0.1083 1.2009 0.048 Uiso 1 1 calc R U
H34C H 0.5519 0.1454 1.2439 0.048 Uiso 1 1 calc R U
C35 C 1.0781(9) 0.2982(7) 0.9106(4) 0.0159(19) Uani 1 1 d . .
C36 C 1.1912(9) 0.2126(7) 0.9080(4) 0.0185(19) Uani 1 1 d . .
H36 H 1.1842 0.1493 0.9298 0.022 Uiso 1 1 calc R U
C37 C 1.3155(10) 0.2186(8) 0.8733(5) 0.024(2) Uani 1 1 d . .
H37 H 1.3934 0.1599 0.8714 0.029 Uiso 1 1 calc R U
C38 C 1.3237(11) 0.3112(8) 0.8416(5) 0.029(2) Uani 1 1 d . .
H38 H 1.4086 0.3160 0.8185 0.034 Uiso 1 1 calc R U
C39 C 1.2093(10) 0.3981(7) 0.8429(4) 0.022(2) Uani 1 1 d . .
H39 H 1.2153 0.4608 0.8198 0.026 Uiso 1 1 calc R U
C40 C 1.0869(9) 0.3916(7) 0.8783(4) 0.0184(19) Uani 1 1 d . .
H40 H 1.0092 0.4504 0.8807 0.022 Uiso 1 1 calc R U
C41 C 0.9569(10) 0.2976(7) 1.0519(4) 0.0168(19) Uani 1 1 d . .
C42 C 1.0883(10) 0.3087(7) 1.0723(5) 0.021(2) Uani 1 1 d . .
H42 H 1.1603 0.3056 1.0376 0.026 Uiso 1 1 calc R U
C43 C 1.1149(11) 0.3246(8) 1.1450(5) 0.026(2) Uani 1 1 d . .
H43 H 1.2045 0.3321 1.1599 0.031 Uiso 1 1 calc R U
C44 C 1.0074(11) 0.3291(7) 1.1941(4) 0.026(2) Uani 1 1 d . .
H44 H 1.0237 0.3413 1.2430 0.032 Uiso 1 1 calc R U
C45 C 0.8785(11) 0.3164(7) 1.1744(5) 0.026(2) Uani 1 1 d . .
H45 H 0.8070 0.3186 1.2093 0.031 Uiso 1 1 calc R U
C46 C 0.8528(10) 0.3002(7) 1.1026(4) 0.022(2) Uani 1 1 d . .
H46 H 0.7636 0.2908 1.0885 0.027 Uiso 1 1 calc R U
C47 C 0.7753(9) 0.3970(7) 0.9341(4) 0.0157(18) Uani 1 1 d . .
C48 C 0.7396(10) 0.4816(7) 0.9771(5) 0.021(2) Uani 1 1 d . .
H48 H 0.7910 0.4830 1.0201 0.025 Uiso 1 1 calc R U
C49 C 0.6278(10) 0.5656(8) 0.9576(5) 0.027(2) Uani 1 1 d . .
H49 H 0.6004 0.6231 0.9880 0.032 Uiso 1 1 calc R U
C50 C 0.5582(12) 0.5633(8) 0.8936(5) 0.031(2) Uani 1 1 d . .
H50 H 0.4851 0.6214 0.8791 0.037 Uiso 1 1 calc R U
C51 C 0.5914(10) 0.4795(7) 0.8501(5) 0.021(2) Uani 1 1 d . .
H51 H 0.5406 0.4792 0.8067 0.025 Uiso 1 1 calc R U
C52 C 0.7011(10) 0.3944(7) 0.8703(4) 0.020(2) Uani 1 1 d . .
H52 H 0.7248 0.3355 0.8410 0.025 Uiso 1 1 calc R U
F1 F 0.6443(6) 0.5431(4) 0.3197(3) 0.0317(14) Uani 1 1 d . .
F2 F 0.8538(6) 0.4518(5) 0.3422(3) 0.0356(14) Uani 1 1 d . .
F3 F 0.7382(7) 0.5550(4) 0.4204(3) 0.0343(14) Uani 1 1 d . .
F4 F 0.6376(6) 0.0442(4) 0.8681(4) 0.0418(16) Uani 1 1 d . .
F5 F 0.8376(7) -0.0327(5) 0.8263(3) 0.0412(16) Uani 1 1 d . .
F6 F 0.7856(7) -0.0631(4) 0.9341(3) 0.0375(15) Uani 1 1 d . .
P1 P 0.5887(2) 0.20912(18) 0.44935(11) 0.0150(5) Uani 1 1 d . .
P2 P 0.9192(2) 0.28528(18) 0.95693(11) 0.0147(5) Uani 1 1 d . .
Cl1 Cl 0.5636(2) 0.34017(18) 0.29297(10) 0.0208(5) Uani 1 1 d . .
Cl2 Cl 0.9454(2) 0.15689(18) 0.80305(10) 0.0216(5) Uani 1 1 d . .
Au1 Au 0.65312(3) 0.35976(3) 0.40846(2) 0.01473(10) Uani 1 1 d . .
Au2 Au 0.84985(4) 0.13751(3) 0.91780(2) 0.01501(10) Uani 1 1 d . .

loop_
_atom_site_aniso_label
_atom_site_aniso_U_11
_atom_site_aniso_U_22
_atom_site_aniso_U_33
_atom_site_aniso_U_23
_atom_site_aniso_U_13
_atom_site_aniso_U_12
C1 0.016(5) 0.022(5) 0.025(4) 0.000(4) 0.009(4) -0.005(4)
C2 0.023(4) 0.011(4) 0.024(3) 0.005(3) -0.001(3) -0.006(3)
C3 0.018(5) 0.029(6) 0.021(4) 0.000(4) 0.001(4) -0.009(4)
C4 0.016(5) 0.031(6) 0.028(4) 0.014(4) -0.010(4) -0.013(4)
C5 0.031(6) 0.018(5) 0.021(4) 0.003(4) 0.003(4) -0.012(4)
C6 0.030(5) 0.009(5) 0.027(4) -0.001(4) 0.000(4) 0.000(4)
C7 0.023(5) 0.012(5) 0.025(4) 0.004(4) 0.003(4) 0.002(4)
C8 0.056(7) 0.032(6) 0.027(5) 0.003(4) -0.010(5) -0.028(6)
C9 0.019(5) 0.013(5) 0.016(4) 0.002(3) 0.007(3) -0.006(4)
C10 0.025(4) 0.028(4) 0.027(3) 0.001(3) -0.007(3) -0.019(3)
C11 0.027(5) 0.016(5) 0.026(4) 0.004(4) -0.005(4) -0.009(4)
C12 0.052(7) 0.028(6) 0.014(4) 0.004(4) -0.002(4) -0.004(5)
C13 0.032(6) 0.035(6) 0.025(5) -0.002(4) 0.016(4) -0.002(5)
C14 0.031(5) 0.015(5) 0.020(4) 0.003(4) -0.008(4) 0.000(4)
C15 0.012(4) 0.027(5) 0.012(3) 0.001(3) -0.001(3) -0.013(4)
C16 0.015(5) 0.017(5) 0.019(4) 0.002(4) 0.002(3) -0.006(4)
C17 0.019(5) 0.024(5) 0.031(5) 0.007(4) -0.002(4) 0.000(4)
C18 0.019(5) 0.042(6) 0.029(4) 0.017(5) -0.008(4) -0.015(5)
C19 0.029(5) 0.025(5) 0.021(4) 0.002(4) -0.007(4) -0.017(5)
C20 0.028(5) 0.011(5) 0.021(4) 0.006(4) 0.001(4) -0.004(4)
C21 0.017(5) 0.013(5) 0.023(4) -0.001(4) -0.006(4) -0.004(4)
C22 0.019(5) 0.024(5) 0.021(4) -0.003(4) 0.000(4) -0.006(4)
C23 0.024(5) 0.011(5) 0.034(5) 0.006(4) 0.004(4) -0.002(4)
C24 0.022(5) 0.014(5) 0.035(5) -0.007(4) 0.005(4) 0.000(4)
C25 0.025(5) 0.025(6) 0.018(4) 0.003(4) 0.001(4) 0.002(4)
C26 0.021(5) 0.019(5) 0.020(4) -0.003(4) -0.003(4) -0.005(4)
C27 0.021(5) 0.026(6) 0.027(4) -0.003(4) 0.003(4) 0.001(4)
C28 0.019(5) 0.012(5) 0.023(4) -0.004(4) -0.004(4) -0.003(4)
C29 0.019(5) 0.019(5) 0.023(4) -0.004(4) -0.001(4) 0.005(4)
C30 0.043(6) 0.011(5) 0.024(4) 0.002(4) -0.006(4) -0.008(5)
C31 0.029(6) 0.011(5) 0.032(5) 0.000(4) 0.001(4) -0.006(4)
C32 0.026(5) 0.019(5) 0.028(4) -0.011(4) 0.000(4) -0.010(4)
C33 0.014(5) 0.023(5) 0.025(4) -0.004(4) -0.006(4) -0.004(4)
C34 0.045(7) 0.033(6) 0.023(4) -0.003(4) 0.006(4) -0.019(5)
C35 0.016(5) 0.021(5) 0.009(3) -0.004(3) -0.004(3) -0.001(4)
C36 0.023(5) 0.016(5) 0.018(4) -0.004(4) 0.002(3) -0.005(4)
C37 0.020(5) 0.024(5) 0.030(4) -0.005(4) -0.002(4) -0.010(4)
C38 0.027(6) 0.034(6) 0.030(5) -0.010(4) 0.009(4) -0.015(5)
C39 0.032(5) 0.016(5) 0.019(4) -0.004(4) 0.002(4) -0.008(4)
C40 0.017(5) 0.024(5) 0.012(3) 0.002(4) 0.001(3) -0.001(4)
C41 0.029(5) 0.009(4) 0.013(4) -0.001(3) -0.002(3) -0.006(4)
C42 0.018(5) 0.017(5) 0.026(4) 0.000(4) 0.000(4) 0.000(4)
C43 0.028(5) 0.025(5) 0.024(4) -0.001(4) -0.009(4) -0.006(4)
C44 0.045(7) 0.024(5) 0.015(4) 0.002(4) -0.005(4) -0.019(5)
C45 0.037(6) 0.021(5) 0.017(4) -0.001(4) 0.008(4) -0.003(5)
C46 0.031(5) 0.019(5) 0.021(4) -0.001(4) 0.008(4) -0.012(4)
C47 0.011(4) 0.019(5) 0.020(4) -0.002(4) 0.005(3) -0.009(4)
C48 0.021(5) 0.015(5) 0.027(4) 0.001(4) -0.005(4) -0.004(4)
C49 0.032(6) 0.020(5) 0.027(4) 0.000(4) 0.004(4) -0.005(4)
C50 0.037(6) 0.022(5) 0.032(5) 0.015(4) -0.005(4) -0.005(5)
C51 0.021(5) 0.018(5) 0.023(4) 0.001(4) -0.007(4) -0.004(4)
C52 0.017(5) 0.020(5) 0.024(4) 0.000(4) 0.001(4) -0.004(4)
F1 0.036(3) 0.023(3) 0.038(3) 0.013(3) -0.011(3) -0.011(3)
F2 0.026(3) 0.028(3) 0.054(3) 0.004(3) 0.015(3) -0.008(3)
F3 0.052(4) 0.022(3) 0.033(3) -0.001(3) -0.002(3) -0.017(3)
F4 0.026(3) 0.021(3) 0.077(4) -0.012(3) -0.020(3) -0.004(3)
F5 0.057(4) 0.033(4) 0.043(3) -0.025(3) 0.020(3) -0.026(3)
F6 0.057(4) 0.019(3) 0.040(3) 0.008(3) -0.003(3) -0.017(3)
P1 0.0152(12) 0.0137(12) 0.0170(9) -0.0002(9) 0.0017(8) -0.0053(10)
P2 0.0145(12) 0.0126(12) 0.0171(9) -0.0021(9) 0.0022(8) -0.0036(10)
Cl1 0.0240(12) 0.0214(12) 0.0171(9) 0.0008(8) -0.0002(8) -0.0063(10)
Cl2 0.0262(12) 0.0208(12) 0.0188(9) -0.0040(9) 0.0021(8) -0.0074(10)
Au1 0.01525(18) 0.01328(19) 0.01610(17) 0.00048(13) 0.00153(12) -0.00446(14)
Au2 0.01504(18) 0.01195(19) 0.01791(17) -0.00108(13) -0.00076(13) -0.00307(14)

loop_
_atom_type_symbol
_atom_type_description
_atom_type_scat_dispersion_real
_atom_type_scat_dispersion_imag
_atom_type_scat_source
C C 0.0033 0.0016 'International Tables Vol C Tables 4.2.6.8 and 6.1.1.4'
H H 0.0000 0.0000 'International Tables Vol C Tables 4.2.6.8 and 6.1.1.4'
F F 0.0171 0.0103 'International Tables Vol C Tables 4.2.6.8 and 6.1.1.4'
P P 0.1023 0.0942 'International Tables Vol C Tables 4.2.6.8 and 6.1.1.4'
Cl Cl 0.1484 0.1585 'International Tables Vol C Tables 4.2.6.8 and 6.1.1.4'
Au Au -2.0133 8.8022 'International Tables Vol C Tables 4.2.6.8 and 6.1.1.4'

loop_
_geom_angle_atom_site_label_1
_geom_angle_atom_site_label_2
_geom_angle_atom_site_label_3
_geom_angle
F3 C1 F1 104.6(7)
F3 C1 F2 106.6(7)
F1 C1 F2 105.4(7)
F3 C1 Au1 117.0(5)
F1 C1 Au1 113.8(6)
F2 C1 Au1 108.5(6)
C7 C2 C3 119.8(8)
C7 C2 Au1 120.7(7)
C3 C2 Au1 119.5(6)
C2 C3 C4 119.3(9)
C2 C3 H3 120.3
C4 C3 H3 120.3
C5 C4 C3 121.1(9)
C5 C4 H4 119.5
C3 C4 H4 119.5
C4 C5 C6 118.9(8)
C4 C5 C8 120.3(9)
C6 C5 C8 120.8(9)
C5 C6 C7 121.0(9)
C5 C6 H6 119.5
C7 C6 H6 119.5
C2 C7 C6 119.9(9)
C2 C7 H7 120.0
C6 C7 H7 120.0
C5 C8 H8A 109.5
C5 C8 H8B 109.5
H8A C8 H8B 109.5
C5 C8 H8C 109.5
H8A C8 H8C 109.5
H8B C8 H8C 109.5
C14 C9 C10 119.7(8)
C14 C9 P1 122.0(7)
C10 C9 P1 118.3(6)
C11 C10 C9 119.7(9)
C11 C10 H10 120.2
C9 C10 H10 120.2
C10 C11 C12 120.8(9)
C10 C11 H11 119.6
C12 C11 H11 119.6
C13 C12 C11 119.2(8)
C13 C12 H12 120.4
C11 C12 H12 120.4
C12 C13 C14 121.4(10)
C12 C13 H13 119.3
C14 C13 H13 119.3
C13 C14 C9 119.3(9)
C13 C14 H14 120.4
C9 C14 H14 120.4
C20 C15 C16 119.8(8)
C20 C15 P1 123.1(7)
C16 C15 P1 117.1(6)
C17 C16 C15 118.8(8)
C17 C16 H16 120.6
C15 C16 H16 120.6
C16 C17 C18 120.4(9)
C16 C17 H17 119.8
C18 C17 H17 119.8
C19 C18 C17 121.5(9)
C19 C18 H18 119.2
C17 C18 H18 119.2
C18 C19 C20 118.7(9)
C18 C19 H19 120.6
C20 C19 H19 120.6
C19 C20 C15 120.8(9)
C19 C20 H20 119.6
C15 C20 H20 119.6
C22 C21 C26 117.9(9)
C22 C21 P1 120.7(7)
C26 C21 P1 121.4(7)
C23 C22 C21 120.7(8)
C23 C22 H22 119.6
C21 C22 H22 119.6
C22 C23 C24 119.6(9)
C22 C23 H23 120.2
C24 C23 H23 120.2
C25 C24 C23 120.6(9)
C25 C24 H24 119.7
C23 C24 H24 119.7
C24 C25 C26 118.9(8)
C24 C25 H25 120.5
C26 C25 H25 120.5
C25 C26 C21 122.3(9)
C25 C26 H26 118.8
C21 C26 H26 118.8
F5 C27 F6 105.3(8)
F5 C27 F4 104.5(7)
F6 C27 F4 104.9(8)
F5 C27 Au2 115.0(6)
F6 C27 Au2 115.8(6)
F4 C27 Au2 110.3(6)
C29 C28 C33 118.6(8)
C29 C28 Au2 121.9(7)
C33 C28 Au2 119.4(6)
C28 C29 C30 119.8(9)
C28 C29 H29 120.1
C30 C29 H29 120.1
C31 C30 C29 122.6(9)
C31 C30 H30 118.7
C29 C30 H30 118.7
C30 C31 C32 117.1(9)
C30 C31 C34 122.0(9)
C32 C31 C34 120.8(9)
C31 C32 C33 122.4(9)
C31 C32 H32 118.8
C33 C32 H32 118.8
C32 C33 C28 119.5(8)
C32 C33 H33 120.3
C28 C33 H33 120.3
C31 C34 H34A 109.5
C31 C34 H34B 109.5
H34A C34 H34B 109.5
C31 C34 H34C 109.5
H34A C34 H34C 109.5
H34B C34 H34C 109.5
C36 C35 C40 120.4(8)
C36 C35 P2 118.2(7)
C40 C35 P2 121.5(7)
C35 C36 C37 120.3(9)
C35 C36 H36 119.8
C37 C36 H36 119.8
C38 C37 C36 119.1(9)
C38 C37 H37 120.5
C36 C37 H37 120.5
C37 C38 C39 121.2(9)
C37 C38 H38 119.4
C39 C38 H38 119.4
C40 C39 C38 119.2(9)
C40 C39 H39 120.4
C38 C39 H39 120.4
C39 C40 C35 119.8(9)
C39 C40 H40 120.1
C35 C40 H40 120.1
C46 C41 C42 120.2(8)
C46 C41 P2 120.1(7)
C42 C41 P2 119.6(7)
C41 C42 C43 119.7(9)
C41 C42 H42 120.1
C43 C42 H42 120.1
C44 C43 C42 118.5(9)
C44 C43 H43 120.7
C42 C43 H43 120.7
C45 C44 C43 122.0(8)
C45 C44 H44 119.0
C43 C44 H44 119.0
C44 C45 C46 119.4(9)
C44 C45 H45 120.3
C46 C45 H45 120.3
C41 C46 C45 120.1(9)
C41 C46 H46 119.9
C45 C46 H46 119.9
C48 C47 C52 120.4(8)
C48 C47 P2 122.1(7)
C52 C47 P2 117.5(7)
C47 C48 C49 120.2(8)
C47 C48 H48 119.9
C49 C48 H48 119.9
C50 C49 C48 118.7(9)
C50 C49 H49 120.6
C48 C49 H49 120.6
C51 C50 C49 121.9(10)
C51 C50 H50 119.0
C49 C50 H50 119.0
C50 C51 C52 119.3(8)
C50 C51 H51 120.3
C52 C51 H51 120.3
C47 C52 C51 119.3(9)
C47 C52 H52 120.3
C51 C52 H52 120.3
C15 P1 C21 109.6(4)
C15 P1 C9 104.9(4)
C21 P1 C9 105.9(4)
C15 P1 Au1 110.0(3)
C21 P1 Au1 108.9(3)
C9 P1 Au1 117.4(3)
C35 P2 C47 108.9(4)
C35 P2 C41 104.5(4)
C47 P2 C41 105.4(4)
C35 P2 Au2 110.7(3)
C47 P2 Au2 106.9(3)
C41 P2 Au2 119.9(3)
C2 Au1 C1 87.7(3)
C2 Au1 Cl1 178.4(3)
C1 Au1 Cl1 91.1(3)
C2 Au1 P1 91.4(2)
C1 Au1 P1 175.9(3)
Cl1 Au1 P1 89.75(7)
C28 Au2 C27 86.2(3)
C28 Au2 Cl2 175.4(3)
C27 Au2 Cl2 91.9(3)
C28 Au2 P2 91.6(3)
C27 Au2 P2 176.4(3)
Cl2 Au2 P2 90.01(7)

loop_
_geom_bond_atom_site_label_1
_geom_bond_atom_site_label_2
_geom_bond_distance
C1 F3 1.331(10)
C1 F1 1.343(11)
C1 F2 1.352(10)
C1 Au1 2.098(9)
C2 C7 1.376(12)
C2 C3 1.385(13)
C2 Au1 2.039(9)
C3 C4 1.403(13)
C3 H3 0.9500
C4 C5 1.366(13)
C4 H4 0.9500
C5 C6 1.380(14)
C5 C8 1.534(12)
C6 C7 1.389(13)
C6 H6 0.9500
C7 H7 0.9500
C8 H8A 0.9800
C8 H8B 0.9800
C8 H8C 0.9800
C9 C14 1.385(13)
C9 C10 1.392(12)
C9 P1 1.828(8)
C10 C11 1.376(13)
C10 H10 0.9500
C11 C12 1.380(14)
C11 H11 0.9500
C12 C13 1.366(14)
C12 H12 0.9500
C13 C14 1.383(13)
C13 H13 0.9500
C14 H14 0.9500
C15 C20 1.392(12)
C15 C16 1.410(12)
C15 P1 1.801(8)
C16 C17 1.378(13)
C16 H16 0.9500
C17 C18 1.389(14)
C17 H17 0.9500
C18 C19 1.371(14)
C18 H18 0.9500
C19 C20 1.388(13)
C19 H19 0.9500
C20 H20 0.9500
C21 C22 1.391(13)
C21 C26 1.395(12)
C21 P1 1.810(9)
C22 C23 1.390(13)
C22 H22 0.9500
C23 C24 1.396(13)
C23 H23 0.9500
C24 C25 1.375(13)
C24 H24 0.9500
C25 C26 1.378(13)
C25 H25 0.9500
C26 H26 0.9500
C27 F5 1.338(11)
C27 F6 1.339(11)
C27 F4 1.352(11)
C27 Au2 2.076(10)
C28 C29 1.383(12)
C28 C33 1.405(13)
C28 Au2 2.018(8)
C29 C30 1.397(13)
C29 H29 0.9500
C30 C31 1.367(14)
C30 H30 0.9500
C31 C32 1.381(13)
C31 C34 1.504(13)
C32 C33 1.392(13)
C32 H32 0.9500
C33 H33 0.9500
C34 H34A 0.9800
C34 H34B 0.9800
C34 H34C 0.9800
C35 C36 1.382(12)
C35 C40 1.397(13)
C35 P2 1.821(9)
C36 C37 1.396(13)
C36 H36 0.9500
C37 C38 1.381(14)
C37 H37 0.9500
C38 C39 1.401(13)
C38 H38 0.9500
C39 C40 1.387(12)
C39 H39 0.9500
C40 H40 0.9500
C41 C46 1.384(12)
C41 C42 1.386(13)
C41 P2 1.827(8)
C42 C43 1.409(13)
C42 H42 0.9500
C43 C44 1.384(13)
C43 H43 0.9500
C44 C45 1.364(14)
C44 H44 0.9500
C45 C46 1.392(13)
C45 H45 0.9500
C46 H46 0.9500
C47 C48 1.376(13)
C47 C52 1.398(12)
C47 P2 1.822(9)
C48 C49 1.401(13)
C48 H48 0.9500
C49 C50 1.379(14)
C49 H49 0.9500
C50 C51 1.372(14)
C50 H50 0.9500
C51 C52 1.401(13)
C51 H51 0.9500
C52 H52 0.9500
P1 Au1 2.369(2)
P2 Au2 2.377(2)
Cl1 Au1 2.368(2)
Cl2 Au2 2.3666(19)
